data_1521883
loop_
_publ_author_name
'Sani, A.'
'Ciambelli, P.'
'Vezzalini, G.'
'Rapacciuolo, M.T.'

_publ_section_title
;
 Crystal structure of hydrated and partially (N H4)-exchanged heulandite
;
_journal_name_full 'Microporous and Mesoporous Materials'
_journal_page_first 263
_journal_page_last 270
_journal_volume 31
_journal_year 1999
_chemical_formula_sum 'Al6.52 Ca3.54 H51.76 N2.24 Na0.78 O93.4 Si29.48'
_chemical_name_systematic
;
(N H4)2.24 Na0.78 Ca3.54 (Al6.52 Si29.48 O72) (H2 O)21.4
;
_space_group_IT_number 2
_symmetry_space_group_name_Hall '-P 1 (1/2*x+1/2*y,1/2*x-1/2*y,-z)'
_symmetry_space_group_name_H-M 'C -1'
_cell_angle_alpha 90.26
_cell_angle_beta 116.48
_cell_angle_gamma 89.61
_cell_formula_units_Z 1
_cell_length_a 17.668
_cell_length_b 17.881
_cell_length_c 7.413
_cell_volume 2096.183
_citation_journal_id_ASTM MIMMFJ
_cod_data_source_file Sani_MIMMFJ_1999_474.cif
_cod_data_source_block H51.76Al6.52Ca3.54N2.24Na0.78O93.4Si29.48
_cod_original_sg_symbol_H-M 'P -1 (a+b,a-b,-c)'
_cod_original_formula_sum 'H51.76 Al6.52 Ca3.54 N2.24 Na0.78 O93.4 Si29.48'
_cod_database_code 1521883

loop_
_symmetry_equiv_pos_as_xyz
x,y,z
-x,-y,-z
x+1/2,y+1/2,z
-x+1/2,-y+1/2,-z

loop_
_atom_site_label
_atom_site_type_symbol
_atom_site_fract_x
_atom_site_fract_y
_atom_site_fract_z
_atom_site_occupancy
_atom_site_U_iso_or_equiv
N1 N-3 0.4787 0.5937 0.524 0.56 0.0
O2 O-2 0.2312 0.1216 0.6117 1 0.0
O4 O-2 0.1818 0.1538 0.8786 1 0.0
O11 O-2 0.1279 0.2361 0.5498 1 0.0
Ca1 Ca+2 0.3511 0.4978 0.3279 0.465 0.0
O13 O-2 0.0079 0.2666 0.1877 1 0.0
Si8 Si+4 0.9356 0.2981 0.5902 0.85 0.0
O5 O-2 0.816 0.1534 0.1103 1 0.0
O10 O-2 0.9184 0.1596 0.9374 1 0.0
Si1 Si+4 0.1796 0.1702 0.0947 0.79 0.0
Al8 Al+3 0.9356 0.2981 0.5902 0.15 0.0
Si9 Si+4 -0.0001 0.2139 0.0019 0.91 0.0
O14 O-2 0.9914 0.2676 0.8195 1 0.0
Na1 Na+1 0.3511 0.4978 0.3279 0.195 0.0
Si6 Si+4 0.7928 0.1903 0.2832 0.74 0.0
O24 O-2 0.483 0.4024 0.527 0.44 0.0
O22 O-2 0.0779 0.5829 -0.0301 1 0.0
O15 O-2 0.211 0.2545 0.174 1 0.0
O20 O-2 0.4219 0.4984 0.111 0.63 0.0
O12 O-2 0.8762 0.2332 0.4516 1 0.0
O3 O-2 0.769 0.1192 0.3842 1 0.0
Al2 Al+3 0.6793 0.3304 0.0983 0.03 0.0
Si7 Si+4 0.0648 0.2992 0.4128 0.92 0.0
O21 O-2 -0.079 0.5841 0.0297 1 0.0
O7 O-2 0.7637 0.1059 0.7451 1 0.0
Al5 Al+3 0.2081 0.1908 0.7161 0.07 0.0
Al4 Al+3 0.7872 0.4103 0.5008 0.34 0.0
O18 O-2 0.8823 0.3714 0.5977 1 0.0
O17 O-2 0.1143 0.3727 0.3967 1 0.0
O9 O-2 0.0816 0.159 0.0652 1 0.0
Al1 Al+3 0.1796 0.1702 0.0947 0.21 0.0
Ca2 Ca+2 0.0411 0.5005 0.2005 0.42 0.0
Si4 Si+4 0.7872 0.4103 0.5008 0.66 0.0
Al3 Al+3 0.211 0.4099 0.5011 0.4 0.0
Si3 Si+4 0.211 0.4099 0.5011 0.6 0.0
Si2 Si+4 0.6793 0.3304 0.0983 0.97 0.0
Al9 Al+3 -0.0001 0.2139 0.0019 0.09 0.0
O1 O-2 0.1952 0.5 0.4545 1 0.0
O8 O-2 0.0016 0.3272 0.5056 1 0.0
Al6 Al+3 0.7928 0.1903 0.2832 0.26 0.0
O6 O-2 0.2401 0.1069 0.2538 1 0.0
Al7 Al+3 0.0648 0.2992 0.4128 0.08 0.0
Si5 Si+4 0.2081 0.1908 0.7161 0.93 0.0
O19 O-2 0.2255 0.5005 -0.0063 1 0.0
O25 O-2 0.4094 0.4943 0.724 0.78 0.0
O23 O-2 0 0.5 0.5 1 0.0
O16 O-2 0.7887 0.2518 0.82 1 0.0
